data_4324248
loop_
_publ_author_name
'Ling He'
'Guo-Hong Tao'
'Damon A. Parrish'
'Jean'ne M. Shreeve'

_publ_contact_author_address
;
Laboratory for the Structure of Matter
Naval Research Laboratory
Washington, DC 20375
;
_publ_contact_author_email damon.parrish@nrl.navy.mil
_publ_contact_author_fax 202-767-6874
_publ_contact_author_name 'Dr Damon A. Parrish'
_publ_contact_author_phone 202-404-2141
_publ_section_title
;
 Liquid Dinitromethanide Salts
;
_journal_name_full 'Inorganic Chemistry'
_journal_page_first 679
_journal_page_last 685
_journal_paper_doi 10.1021/ic101959r
_journal_volume 50
_journal_year 2011
_chemical_formula_moiety 'C5 H9 N2 1+, C1 H1 N2 O4 1-'
_chemical_formula_sum 'C6 H10 N4 O4'
_chemical_formula_weight 202.18
_chemical_name_systematic
; 
 1,3-dimethyl-1H-imidazol-3-ium dinitromethanide, 8
;
_space_group_IT_number 2
_symmetry_cell_setting triclinic
_symmetry_space_group_name_Hall '-P 1'
_symmetry_space_group_name_H-M 'P -1'
_atom_sites_solution_hydrogens geom
_atom_sites_solution_primary direct
_atom_sites_solution_secondary difmap
_audit_creation_date 2010-01-07
_audit_creation_method 'from SHELXTL CIF, local template and enCIFer'
_cell_angle_alpha 103.759(4)
_cell_angle_beta 90.757(4)
_cell_angle_gamma 96.874(4)
_cell_formula_units_Z 4
_cell_length_a 7.1402(19)
_cell_length_b 9.376(3)
_cell_length_c 13.793(4)
_cell_measurement_temperature 100(2)
_cell_volume 889.6(5)
_computing_cell_refinement 'Bruker APEX2 v2009.3-0 (Bruker, 2009)'
_computing_data_collection 'Bruker APEX2 v2009.3-0 (Bruker, 2009)'
_computing_data_reduction
;
Bruker SAINT v7.60A (Bruker, 2009), Bruker XPREP v2008/2 (Bruker, 2008)
;
_computing_molecular_graphics 'Bruker SHELXTL v2008/4 (Bruker, 2008)'
_computing_publication_material 'Bruker SHELXTL v2008/4 (Bruker, 2008)'
_computing_structure_refinement 'Bruker SHELXTL v2008/4 (Bruker, 2008)'
_computing_structure_solution 'Bruker SHELXTL v2008/4 (Bruker, 2008)'
_diffrn_ambient_temperature 100(2)
_diffrn_measured_fraction_theta_full 0.982
_diffrn_measured_fraction_theta_max 0.982
_diffrn_measurement_device_type 'Bruker SMART APEX II CCD'
_diffrn_measurement_method '\w scans'
_diffrn_radiation_monochromator graphite
_diffrn_radiation_source 'fine focus sealed tube'
_diffrn_radiation_type MoK\a
_diffrn_radiation_wavelength 0.71073
_diffrn_reflns_av_R_equivalents 0.0147
_diffrn_reflns_av_sigmaI/netI 0.0222
_diffrn_reflns_limit_h_max 9
_diffrn_reflns_limit_h_min -9
_diffrn_reflns_limit_k_max 12
_diffrn_reflns_limit_k_min -11
_diffrn_reflns_limit_l_max 18
_diffrn_reflns_limit_l_min -18
_diffrn_reflns_number 9248
_diffrn_reflns_theta_full 28.35
_diffrn_reflns_theta_max 28.35
_diffrn_reflns_theta_min 1.52
_exptl_absorpt_coefficient_mu 0.128
_exptl_absorpt_correction_T_max 0.7457
_exptl_absorpt_correction_T_min 0.6742
_exptl_absorpt_correction_type multi-scan
_exptl_absorpt_process_details 'SADABS v2008/1 (Bruker, 2008)'
_exptl_crystal_colour yellow
_exptl_crystal_density_diffrn 1.510
_exptl_crystal_description irregular
_exptl_crystal_F_000 424
_exptl_crystal_size_max 0.42
_exptl_crystal_size_mid 0.28
_exptl_crystal_size_min 0.25
_refine_diff_density_max 0.221
_refine_diff_density_min -0.298
_refine_diff_density_rms 0.046
_refine_ls_extinction_method none
_refine_ls_goodness_of_fit_ref 1.064
_refine_ls_hydrogen_treatment constr
_refine_ls_matrix_type full
_refine_ls_number_parameters 257
_refine_ls_number_reflns 4372
_refine_ls_number_restraints 0
_refine_ls_restrained_S_all 1.064
_refine_ls_R_factor_all 0.0431
_refine_ls_R_factor_gt 0.0347
_refine_ls_shift/su_max 0.000
_refine_ls_shift/su_mean 0.000
_refine_ls_structure_factor_coef Fsqd
_refine_ls_weighting_details 'calc w=1/[\s^2^(Fo^2^)+(0.0456P)^2^+0.2460P] where P=(Fo^2^+2Fc^2^)/3'
_refine_ls_weighting_scheme calc
_refine_ls_wR_factor_gt 0.0894
_refine_ls_wR_factor_ref 0.0944
_reflns_number_gt 3700
_reflns_number_total 4372
_reflns_threshold_expression I>2\s(I)
_cod_data_source_file ic101959r_si_003.cif
_cod_data_source_block shrv95
_cod_original_cell_volume 889.6(4)
_cod_database_code 4324248

loop_
_symmetry_equiv_pos_as_xyz
'x, y, z'
'-x, -y, -z'

loop_
_atom_site_label
_atom_site_type_symbol
_atom_site_fract_x
_atom_site_fract_y
_atom_site_fract_z
_atom_site_U_iso_or_equiv
_atom_site_adp_type
_atom_site_occupancy
_atom_site_symmetry_multiplicity
_atom_site_calc_flag
_atom_site_refinement_flags
N1 N 0.38496(14) 0.64170(11) 0.43111(7) 0.0168(2) Uani 1 1 d .
C2 C 0.39879(16) 0.61170(13) 0.33235(8) 0.0173(2) Uani 1 1 d .
H2 H 0.3468 0.5227 0.2865 0.021 Uiso 1 1 calc R
N3 N 0.49753(14) 0.72715(11) 0.30872(7) 0.0166(2) Uani 1 1 d .
C4 C 0.54969(17) 0.83475(13) 0.39517(9) 0.0190(2) Uani 1 1 d .
H4 H 0.6213 0.9285 0.3999 0.023 Uiso 1 1 calc R
C5 C 0.47907(17) 0.78102(13) 0.47209(9) 0.0190(2) Uani 1 1 d .
H5 H 0.4919 0.8300 0.5410 0.023 Uiso 1 1 calc R
C6 C 0.28115(17) 0.54468(14) 0.48705(9) 0.0197(2) Uani 1 1 d .
H6A H 0.1489 0.5632 0.4905 0.030 Uiso 1 1 calc R
H6B H 0.3378 0.5651 0.5548 0.030 Uiso 1 1 calc R
H6C H 0.2875 0.4410 0.4531 0.030 Uiso 1 1 calc R
C7 C 0.54414(18) 0.73562(14) 0.20669(9) 0.0212(2) Uani 1 1 d .
H7A H 0.5069 0.6389 0.1606 0.032 Uiso 1 1 calc R
H7B H 0.6804 0.7635 0.2042 0.032 Uiso 1 1 calc R
H7C H 0.4762 0.8100 0.1872 0.032 Uiso 1 1 calc R
C8 C 0.44994(16) 0.14061(13) 0.14086(8) 0.0168(2) Uani 1 1 d .
H8 H 0.4690 0.0441 0.1047 0.020 Uiso 1 1 calc R
N9 N 0.38915(14) 0.23515(11) 0.08822(7) 0.0167(2) Uani 1 1 d .
O10 O 0.37756(13) 0.18730(10) -0.00532(6) 0.0234(2) Uani 1 1 d .
O11 O 0.34879(13) 0.36139(9) 0.12861(6) 0.02244(19) Uani 1 1 d .
N12 N 0.48457(14) 0.17681(11) 0.24188(7) 0.0167(2) Uani 1 1 d .
O13 O 0.45440(14) 0.29747(10) 0.29794(6) 0.0242(2) Uani 1 1 d .
O14 O 0.55219(13) 0.08105(10) 0.27780(6) 0.0234(2) Uani 1 1 d .
N1B N 0.16192(13) 0.65226(11) 0.92968(7) 0.0155(2) Uani 1 1 d .
C2B C 0.12434(16) 0.62062(13) 0.83151(8) 0.0164(2) Uani 1 1 d .
H2B H 0.1303 0.5276 0.7863 0.020 Uiso 1 1 calc R
N3B N 0.07706(14) 0.74104(11) 0.80753(7) 0.0164(2) Uani 1 1 d .
C4B C 0.08482(17) 0.85400(13) 0.89306(8) 0.0187(2) Uani 1 1 d .
H4B H 0.0581 0.9521 0.8973 0.022 Uiso 1 1 calc R
C5B C 0.13778(17) 0.79835(13) 0.96985(9) 0.0183(2) Uani 1 1 d .
H5B H 0.1550 0.8498 1.0382 0.022 Uiso 1 1 calc R
C6B C 0.23055(17) 0.55097(13) 0.98458(8) 0.0182(2) Uani 1 1 d .
H6D H 0.1854 0.4485 0.9497 0.027 Uiso 1 1 calc R
H6E H 0.1831 0.5716 1.0522 0.027 Uiso 1 1 calc R
H6F H 0.3689 0.5653 0.9885 0.027 Uiso 1 1 calc R
C7B C 0.02385(18) 0.74968(14) 0.70613(8) 0.0204(2) Uani 1 1 d .
H7D H 0.0311 0.6540 0.6594 0.031 Uiso 1 1 calc R
H7E H 0.1104 0.8264 0.6867 0.031 Uiso 1 1 calc R
H7F H -0.1055 0.7745 0.7046 0.031 Uiso 1 1 calc R
C8B C -0.04751(17) 0.13955(13) 0.64463(8) 0.0185(2) Uani 1 1 d .
H8B H -0.0811 0.0398 0.6083 0.022 Uiso 1 1 calc R
N9B N 0.02107(14) 0.24164(11) 0.59264(7) 0.0183(2) Uani 1 1 d .
O10B O 0.01760(14) 0.19550(10) 0.49918(6) 0.0261(2) Uani 1 1 d .
O11B O 0.08477(13) 0.37270(9) 0.63385(6) 0.02244(19) Uani 1 1 d .
N12B N -0.07008(14) 0.17336(11) 0.74570(7) 0.0161(2) Uani 1 1 d .
O13B O -0.03581(13) 0.30189(9) 0.79973(6) 0.0231(2) Uani 1 1 d .
O14B O -0.13094(13) 0.06695(10) 0.78254(6) 0.0238(2) Uani 1 1 d .

loop_
_atom_site_aniso_label
_atom_site_aniso_U_11
_atom_site_aniso_U_22
_atom_site_aniso_U_33
_atom_site_aniso_U_23
_atom_site_aniso_U_13
_atom_site_aniso_U_12
N1 0.0198(5) 0.0160(5) 0.0157(4) 0.0042(4) 0.0010(4) 0.0058(4)
C2 0.0193(5) 0.0162(5) 0.0166(5) 0.0029(4) 0.0003(4) 0.0056(4)
N3 0.0204(5) 0.0160(5) 0.0145(4) 0.0038(4) 0.0014(4) 0.0063(4)
C4 0.0235(6) 0.0155(5) 0.0176(5) 0.0023(4) -0.0008(4) 0.0048(4)
C5 0.0253(6) 0.0156(5) 0.0159(5) 0.0020(4) -0.0009(4) 0.0054(5)
C6 0.0228(6) 0.0196(6) 0.0185(5) 0.0077(5) 0.0018(4) 0.0040(5)
C7 0.0279(6) 0.0222(6) 0.0143(5) 0.0046(4) 0.0045(4) 0.0056(5)
C8 0.0211(6) 0.0138(5) 0.0156(5) 0.0033(4) 0.0015(4) 0.0029(4)
N9 0.0172(5) 0.0170(5) 0.0153(4) 0.0037(4) 0.0006(4) 0.0008(4)
O10 0.0308(5) 0.0263(5) 0.0129(4) 0.0040(3) -0.0004(3) 0.0042(4)
O11 0.0312(5) 0.0169(4) 0.0202(4) 0.0037(3) 0.0001(3) 0.0087(4)
N12 0.0184(5) 0.0155(5) 0.0169(5) 0.0052(4) 0.0010(4) 0.0021(4)
O13 0.0366(5) 0.0193(4) 0.0158(4) -0.0001(3) -0.0001(4) 0.0094(4)
O14 0.0316(5) 0.0199(4) 0.0216(4) 0.0091(3) -0.0032(4) 0.0065(4)
N1B 0.0169(5) 0.0149(5) 0.0150(4) 0.0034(4) 0.0013(3) 0.0030(4)
C2B 0.0185(5) 0.0155(5) 0.0148(5) 0.0027(4) 0.0017(4) 0.0023(4)
N3B 0.0179(5) 0.0170(5) 0.0140(4) 0.0029(4) 0.0002(3) 0.0034(4)
C4B 0.0216(6) 0.0167(5) 0.0173(5) 0.0014(4) 0.0012(4) 0.0056(4)
C5B 0.0205(6) 0.0177(6) 0.0160(5) 0.0009(4) 0.0018(4) 0.0054(4)
C6B 0.0200(5) 0.0189(6) 0.0175(5) 0.0066(4) 0.0007(4) 0.0052(4)
C7B 0.0248(6) 0.0233(6) 0.0143(5) 0.0058(4) -0.0016(4) 0.0052(5)
C8B 0.0248(6) 0.0148(5) 0.0156(5) 0.0021(4) 0.0000(4) 0.0045(4)
N9B 0.0237(5) 0.0172(5) 0.0147(4) 0.0027(4) 0.0005(4) 0.0080(4)
O10B 0.0431(6) 0.0243(5) 0.0120(4) 0.0033(3) 0.0019(4) 0.0103(4)
O11B 0.0317(5) 0.0159(4) 0.0188(4) 0.0032(3) 0.0019(3) 0.0014(4)
N12B 0.0168(5) 0.0153(5) 0.0165(5) 0.0039(4) 0.0000(4) 0.0037(4)
O13B 0.0339(5) 0.0164(4) 0.0158(4) -0.0007(3) 0.0028(3) 0.0002(4)
O14B 0.0329(5) 0.0188(4) 0.0210(4) 0.0080(3) 0.0036(4) 0.0015(4)

loop_
_atom_type_symbol
_atom_type_description
_atom_type_scat_dispersion_real
_atom_type_scat_dispersion_imag
_atom_type_scat_source
C C 0.0033 0.0016 'International Tables Vol C Tables 4.2.6.8 and 6.1.1.4'
H H 0.0000 0.0000 'International Tables Vol C Tables 4.2.6.8 and 6.1.1.4'
N N 0.0061 0.0033 'International Tables Vol C Tables 4.2.6.8 and 6.1.1.4'
O O 0.0106 0.0060 'International Tables Vol C Tables 4.2.6.8 and 6.1.1.4'

loop_
_geom_angle_atom_site_label_1
_geom_angle_atom_site_label_2
_geom_angle_atom_site_label_3
_geom_angle
C2 N1 C5 108.77(10)
C2 N1 C6 125.64(10)
C5 N1 C6 125.56(10)
N3 C2 N1 108.52(10)
N3 C2 H2 125.7
N1 C2 H2 125.7
C2 N3 C4 108.91(10)
C2 N3 C7 124.75(10)
C4 N3 C7 126.34(11)
C5 C4 N3 106.87(11)
C5 C4 H4 126.6
N3 C4 H4 126.6
C4 C5 N1 106.92(10)
C4 C5 H5 126.5
N1 C5 H5 126.5
N1 C6 H6A 109.5
N1 C6 H6B 109.5
H6A C6 H6B 109.5
N1 C6 H6C 109.5
H6A C6 H6C 109.5
H6B C6 H6C 109.5
N3 C7 H7A 109.5
N3 C7 H7B 109.5
H7A C7 H7B 109.5
N3 C7 H7C 109.5
H7A C7 H7C 109.5
H7B C7 H7C 109.5
N12 C8 N9 124.06(10)
N12 C8 H8 118.0
N9 C8 H8 118.0
O11 N9 O10 120.99(10)
O11 N9 C8 123.47(10)
O10 N9 C8 115.54(10)
O13 N12 O14 120.24(10)
O13 N12 C8 123.63(10)
O14 N12 C8 116.13(10)
C2B N1B C5B 108.80(9)
C2B N1B C6B 125.24(10)
C5B N1B C6B 125.82(10)
N3B C2B N1B 108.49(10)
N3B C2B H2B 125.8
N1B C2B H2B 125.8
C2B N3B C4B 108.90(10)
C2B N3B C7B 124.75(10)
C4B N3B C7B 126.35(10)
C5B C4B N3B 106.98(10)
C5B C4B H4B 126.5
N3B C4B H4B 126.5
C4B C5B N1B 106.83(10)
C4B C5B H5B 126.6
N1B C5B H5B 126.6
N1B C6B H6D 109.5
N1B C6B H6E 109.5
H6D C6B H6E 109.5
N1B C6B H6F 109.5
H6D C6B H6F 109.5
H6E C6B H6F 109.5
N3B C7B H7D 109.5
N3B C7B H7E 109.5
H7D C7B H7E 109.5
N3B C7B H7F 109.5
H7D C7B H7F 109.5
H7E C7B H7F 109.5
N12B C8B N9B 123.80(11)
N12B C8B H8B 118.1
N9B C8B H8B 118.1
O11B N9B O10B 120.77(10)
O11B N9B C8B 123.39(10)
O10B N9B C8B 115.84(10)
O13B N12B O14B 120.71(10)
O13B N12B C8B 123.12(10)
O14B N12B C8B 116.17(10)

loop_
_geom_bond_atom_site_label_1
_geom_bond_atom_site_label_2
_geom_bond_distance
N1 C2 1.3314(15)
N1 C5 1.3805(16)
N1 C6 1.4696(15)
C2 N3 1.3289(16)
C2 H2 0.9500
N3 C4 1.3800(15)
N3 C7 1.4687(15)
C4 C5 1.3569(17)
C4 H4 0.9500
C5 H5 0.9500
C6 H6A 0.9800
C6 H6B 0.9800
C6 H6C 0.9800
C7 H7A 0.9800
C7 H7B 0.9800
C7 H7C 0.9800
C8 N12 1.3652(15)
C8 N9 1.3752(15)
C8 H8 0.9500
N9 O11 1.2516(13)
N9 O10 1.2593(13)
N12 O13 1.2533(13)
N12 O14 1.2624(13)
N1B C2B 1.3318(15)
N1B C5B 1.3823(15)
N1B C6B 1.4693(14)
C2B N3B 1.3281(15)
C2B H2B 0.9500
N3B C4B 1.3807(15)
N3B C7B 1.4678(14)
C4B C5B 1.3552(16)
C4B H4B 0.9500
C5B H5B 0.9500
C6B H6D 0.9800
C6B H6E 0.9800
C6B H6F 0.9800
C7B H7D 0.9800
C7B H7E 0.9800
C7B H7F 0.9800
C8B N12B 1.3704(15)
C8B N9B 1.3761(16)
C8B H8B 0.9500
N9B O11B 1.2518(13)
N9B O10B 1.2573(13)
N12B O13B 1.2509(13)
N12B O14B 1.2592(13)

loop_
_geom_torsion_atom_site_label_1
_geom_torsion_atom_site_label_2
_geom_torsion_atom_site_label_3
_geom_torsion_atom_site_label_4
_geom_torsion
C5 N1 C2 N3 -0.31(13)
C6 N1 C2 N3 177.77(10)
N1 C2 N3 C4 0.27(13)
N1 C2 N3 C7 179.51(10)
C2 N3 C4 C5 -0.12(13)
C7 N3 C4 C5 -179.35(11)
N3 C4 C5 N1 -0.07(13)
C2 N1 C5 C4 0.23(13)
C6 N1 C5 C4 -177.85(10)
N12 C8 N9 O11 -4.34(18)
N12 C8 N9 O10 175.01(10)
N9 C8 N12 O13 4.13(18)
N9 C8 N12 O14 -175.24(11)
C5B N1B C2B N3B -0.02(13)
C6B N1B C2B N3B -176.10(10)
N1B C2B N3B C4B 0.12(13)
N1B C2B N3B C7B -179.33(10)
C2B N3B C4B C5B -0.18(14)
C7B N3B C4B C5B 179.27(11)
N3B C4B C5B N1B 0.16(13)
C2B N1B C5B C4B -0.09(13)
C6B N1B C5B C4B 175.96(11)
N12B C8B N9B O11B 6.40(18)
N12B C8B N9B O10B -174.01(10)
N9B C8B N12B O13B 2.37(18)
N9B C8B N12B O14B -178.62(10)
